data_2312481
loop_
_publ_author_name
'Kalinina, Polina P.'
'Marchuk, Alexander S.'
'Sahoo, Subash'
'Zakharov, Boris A.'
'Boldyreva, Elena V.'

_publ_section_title
;
 A comparison of the isostructural
 [Co(NH<sub>3</sub>)<sub>5</sub>NO<sub>2</sub>]XNO<sub>3</sub> and
 [Co(NH<sub>3</sub>)<sub>5</sub>ONO]XNO<sub>3</sub>, X = Cl<sup>-</sup> or
 Br<sup>-</sup> in relation to nitro-nitrito linkage isomerization and
 photomechanical effects.
;
_journal_coeditor_code LO5122SUP1
_journal_issue 3
_journal_name_full 'Acta crystallographica Section B, Structural science, crystal engineering and materials'
_journal_paper_doi 10.1107/S2052520624002816
_journal_volume 80
_journal_year 2024
_chemical_formula_moiety 'Co H15 N6 O2, N O3, Br'
_chemical_formula_sum 'Br Co H15 N7 O5'
_chemical_formula_weight 332.03
_chemical_name_common nitro-pentaammine-Co(III)-bromide-nitrate
_chemical_name_systematic nitro-pentaammine-Co(III)-bromide-nitrate
_space_group_crystal_system orthorhombic
_space_group_IT_number 62
_space_group_name_Hall '-P 2ac 2n'
_space_group_name_H-M_alt 'P n m a'
_atom_sites_solution_hydrogens geom
_atom_sites_solution_primary dual
_audit_creation_method SHELXL-2019/3
_cell_angle_alpha 90
_cell_angle_beta 90
_cell_angle_gamma 90
_cell_formula_units_Z 4
_cell_length_a 15.0056(5)
_cell_length_b 7.4101(3)
_cell_length_c 9.6803(4)
_cell_measurement_reflns_used 4090
_cell_measurement_temperature 293(2)
_cell_measurement_theta_max 26.3300
_cell_measurement_theta_min 2.5310
_cell_volume 1076.38(7)
_computing_cell_refinement 'CrysAlisPro 1.171.41.93a (Rigaku OD, 2020)'
_computing_data_collection 'CrysAlisPro 1.171.41.93a (Rigaku OD, 2020)'
_computing_data_reduction 'CrysAlisPro 1.171.41.93a (Rigaku OD, 2020)'
_computing_structure_refinement 'SHELXL-2019/2 (Sheldrick, 2019)'
_computing_structure_solution 'SHELXT-2019/2 (Sheldrick, 2019)'
_diffrn_ambient_temperature 293(2)
_diffrn_detector_area_resol_mean 6.67
_diffrn_measured_fraction_theta_full 1.000
_diffrn_measured_fraction_theta_max 1.000
_diffrn_measurement_device_type 'STOE IPDS 2'
_diffrn_measurement_method \w-scan
_diffrn_radiation_type MoK\a
_diffrn_radiation_wavelength 0.71073
_diffrn_reflns_av_R_equivalents 0.0594
_diffrn_reflns_av_unetI/netI 0.0272
_diffrn_reflns_Laue_measured_fraction_full 1.000
_diffrn_reflns_Laue_measured_fraction_max 1.000
_diffrn_reflns_limit_h_max 18
_diffrn_reflns_limit_h_min -18
_diffrn_reflns_limit_k_max 9
_diffrn_reflns_limit_k_min -9
_diffrn_reflns_limit_l_max 12
_diffrn_reflns_limit_l_min -12
_diffrn_reflns_number 7486
_diffrn_reflns_point_group_measured_fraction_full 1.000
_diffrn_reflns_point_group_measured_fraction_max 1.000
_diffrn_reflns_theta_full 25.242
_diffrn_reflns_theta_max 26.372
_diffrn_reflns_theta_min 2.504
_diffrn_source 'X-ray tube'
_exptl_absorpt_coefficient_mu 5.321
_exptl_absorpt_correction_T_max 0.08458
_exptl_absorpt_correction_T_min 0.06272
_exptl_absorpt_correction_type sphere
_exptl_absorpt_process_details
;
CrysAlisPro 1.171.41.93a (Rigaku Oxford Diffraction, 2020)
Spherical absorption correction
using equivalent radius and absorption coefficient.
Empirical absorption correction using spherical harmonics,
implemented in SCALE3 ABSPACK scaling algorithm.
;
_exptl_crystal_colour orange
_exptl_crystal_density_diffrn 2.049
_exptl_crystal_description prism
_exptl_crystal_F_000 664
_exptl_crystal_size_max 0.400
_exptl_crystal_size_mid 0.200
_exptl_crystal_size_min 0.200
_exptl_crystal_size_rad 0.400
_refine_diff_density_max 1.484
_refine_diff_density_min -0.759
_refine_diff_density_rms 0.207
_refine_ls_extinction_method none
_refine_ls_goodness_of_fit_ref 1.129
_refine_ls_hydrogen_treatment constr
_refine_ls_matrix_type full
_refine_ls_number_parameters 79
_refine_ls_number_reflns 1190
_refine_ls_number_restraints 0
_refine_ls_restrained_S_all 1.129
_refine_ls_R_factor_all 0.0635
_refine_ls_R_factor_gt 0.0553
_refine_ls_shift/su_max 0.005
_refine_ls_shift/su_mean 0.000
_refine_ls_structure_factor_coef Fsqd
_refine_ls_weighting_details 'w=1/[\s^2^(Fo^2^)+(0.0909P)^2^+2.9127P] where P=(Fo^2^+2Fc^2^)/3'
_refine_ls_weighting_scheme calc
_refine_ls_wR_factor_gt 0.1510
_refine_ls_wR_factor_ref 0.1576
_reflns_Friedel_coverage 0.000
_reflns_number_gt 1013
_reflns_number_total 1190
_reflns_threshold_expression 'I > 2\s(I)'
_cod_data_source_file lo5122sup1.cif
_cod_data_source_block NO2-form
_cod_original_cell_volume 1076.39(7)
_cod_database_code 2312481
_shelx_shelxl_version_number 2019/3
_shelx_space_group_comment
;
The symmetry employed for this shelxl refinement is uniquely defined
by the following loop, which should always be used as a source of
symmetry information in preference to the above space-group names.
They are only intended as comments.
;
_oxdiff_exptl_absorpt_empirical_full_min 0.378
_oxdiff_exptl_absorpt_empirical_full_max 18.800
_oxdiff_exptl_absorpt_empirical_details
;
Empirical correction (ABSPACK) includes:
- Absorption correction using spherical harmonics
- Frame scaling
;

loop_
_space_group_symop_operation_xyz
'x, y, z'
'-x+1/2, -y, z+1/2'
'-x, y+1/2, -z'
'x+1/2, -y+1/2, -z+1/2'
'-x, -y, -z'
'x-1/2, y, -z-1/2'
'x, -y-1/2, z'
'-x-1/2, y-1/2, z-1/2'

loop_
_atom_site_label
_atom_site_type_symbol
_atom_site_fract_x
_atom_site_fract_y
_atom_site_fract_z
_atom_site_U_iso_or_equiv
_atom_site_adp_type
_atom_site_occupancy
_atom_site_site_symmetry_order
_atom_site_calc_flag
_atom_site_refinement_flags_posn
_atom_site_refinement_flags_adp
_atom_site_refinement_flags_occupancy
_atom_site_disorder_assembly
_atom_site_disorder_group
Br1 Br 0.34855(6) 0.250000 0.51615(9) 0.0454(3) Uani 1 2 d S T P . .
Co1 Co 0.13104(6) 0.250000 0.78999(10) 0.0291(3) Uani 1 2 d S T P . .
N1 N 0.1214(4) 0.250000 0.5848(7) 0.0387(15) Uani 1 2 d S T P . .
H1A H 0.175460 0.261343 0.547997 0.058 Uiso 0.5 1 calc R U P . .
H1B H 0.087385 0.341901 0.557936 0.058 Uiso 0.5 1 calc R U P . .
H1C H 0.097061 0.146756 0.556844 0.058 Uiso 0.5 1 calc R U P . .
N2 N 0.2230(3) 0.0613(6) 0.7767(5) 0.0370(10) Uani 1 1 d . . . . .
H2A H 0.197028 -0.046507 0.771873 0.055 Uiso 1 1 calc R U . . .
H2B H 0.257905 0.065666 0.851008 0.055 Uiso 1 1 calc R U . . .
H2C H 0.255737 0.079299 0.701273 0.055 Uiso 1 1 calc R U . . .
N3 N 0.0385(3) 0.0651(7) 0.8069(5) 0.0391(10) Uani 1 1 d . . . . .
H3A H 0.006709 0.060991 0.729336 0.059 Uiso 1 1 calc R U . . .
H3B H 0.002814 0.092150 0.877442 0.059 Uiso 1 1 calc R U . . .
H3C H 0.063770 -0.041750 0.821704 0.059 Uiso 1 1 calc R U . . .
N4 N 0.1451(5) 0.250000 0.9886(7) 0.0381(15) Uani 1 2 d S T P . .
N5 N 0.4084(4) 0.250000 1.0031(7) 0.0371(15) Uani 1 2 d S T P . .
O1 O 0.2189(5) 0.250000 1.0392(7) 0.0575(17) Uani 1 2 d S T P . .
O2 O 0.0793(5) 0.250000 1.0635(7) 0.0557(17) Uani 1 2 d S T P . .
O3 O 0.4089(3) 0.1049(6) 0.9399(5) 0.0573(12) Uani 1 1 d . . . . .
O4 O 0.4061(5) 0.250000 1.1312(8) 0.0659(19) Uani 1 2 d S T P . .

loop_
_atom_site_aniso_label
_atom_site_aniso_U_11
_atom_site_aniso_U_22
_atom_site_aniso_U_33
_atom_site_aniso_U_23
_atom_site_aniso_U_13
_atom_site_aniso_U_12
Br1 0.0397(5) 0.0487(6) 0.0478(6) 0.000 0.0030(3) 0.000
Co1 0.0255(5) 0.0311(5) 0.0307(5) 0.000 0.0001(4) 0.000
N1 0.033(3) 0.048(4) 0.035(3) 0.000 -0.002(3) 0.000
N2 0.035(2) 0.035(2) 0.041(2) 0.002(2) 0.0029(18) 0.0035(19)
N3 0.030(2) 0.041(2) 0.047(3) 0.001(2) 0.0008(19) -0.003(2)
N4 0.041(4) 0.036(4) 0.038(4) 0.000 -0.003(3) 0.000
N5 0.029(3) 0.044(4) 0.039(4) 0.000 -0.002(3) 0.000
O1 0.044(4) 0.080(5) 0.049(4) 0.000 -0.006(3) 0.000
O2 0.050(4) 0.075(5) 0.042(3) 0.000 0.010(3) 0.000
O3 0.059(3) 0.046(2) 0.066(3) -0.011(2) 0.007(2) 0.002(2)
O4 0.073(5) 0.075(5) 0.050(4) 0.000 -0.016(3) 0.000

loop_
_atom_type_symbol
_atom_type_description
_atom_type_scat_dispersion_real
_atom_type_scat_dispersion_imag
_atom_type_scat_source
H H 0.0000 0.0000 'International Tables Vol C Tables 4.2.6.8 and 6.1.1.4'
N N 0.0061 0.0033 'International Tables Vol C Tables 4.2.6.8 and 6.1.1.4'
O O 0.0106 0.0060 'International Tables Vol C Tables 4.2.6.8 and 6.1.1.4'
Co Co 0.3494 0.9721 'International Tables Vol C Tables 4.2.6.8 and 6.1.1.4'
Br Br -0.2901 2.4595 'International Tables Vol C Tables 4.2.6.8 and 6.1.1.4'

loop_
_geom_angle_atom_site_label_1
_geom_angle_atom_site_label_2
_geom_angle_atom_site_label_3
_geom_angle
_geom_angle_site_symmetry_1
_geom_angle_site_symmetry_3
_geom_angle_publ_flag
N4 Co1 N3 89.7(2) . . ?
N4 Co1 N3 89.7(2) . 7_565 ?
N3 Co1 N3 88.8(3) . 7_565 ?
N4 Co1 N2 89.3(2) . 7_565 ?
N3 Co1 N2 178.7(2) . 7_565 ?
N3 Co1 N2 90.3(2) 7_565 7_565 ?
N4 Co1 N2 89.3(2) . . ?
N3 Co1 N2 90.3(2) . . ?
N3 Co1 N2 178.7(2) 7_565 . ?
N2 Co1 N2 90.5(3) 7_565 . ?
N4 Co1 N1 177.9(3) . . ?
N3 Co1 N1 91.8(2) . . ?
N3 Co1 N1 91.8(2) 7_565 . ?
N2 Co1 N1 89.19(19) 7_565 . ?
N2 Co1 N1 89.19(19) . . ?
Co1 N1 H1A 109.5 . . ?
Co1 N1 H1B 109.5 . . ?
H1A N1 H1B 109.5 . . ?
Co1 N1 H1C 109.5 . . ?
H1A N1 H1C 109.5 . . ?
H1B N1 H1C 109.5 . . ?
Co1 N1 H1A 109.5(9) . 7_565 ?
H1A N1 H1A 10.8 . 7_565 ?
H1B N1 H1A 118.5 . 7_565 ?
H1C N1 H1A 99.8 . 7_565 ?
Co1 N1 H1B 109(4) . 7_565 ?
H1A N1 H1B 118.5 . 7_565 ?
H1B N1 H1B 99.8 . 7_565 ?
H1C N1 H1B 10.8 . 7_565 ?
H1A N1 H1B 109.5 7_565 7_565 ?
Co1 N1 H1C 109(3) . 7_565 ?
H1A N1 H1C 99.8 . 7_565 ?
H1B N1 H1C 10.8 . 7_565 ?
H1C N1 H1C 118.5 . 7_565 ?
H1A N1 H1C 109.5 7_565 7_565 ?
H1B N1 H1C 109.5 7_565 7_565 ?
Co1 N2 H2A 109.5 . . ?
Co1 N2 H2B 109.5 . . ?
H2A N2 H2B 109.5 . . ?
Co1 N2 H2C 109.5 . . ?
H2A N2 H2C 109.5 . . ?
H2B N2 H2C 109.5 . . ?
Co1 N3 H3A 109.5 . . ?
Co1 N3 H3B 109.5 . . ?
H3A N3 H3B 109.5 . . ?
Co1 N3 H3C 109.5 . . ?
H3A N3 H3C 109.5 . . ?
H3B N3 H3C 109.5 . . ?
O1 N4 O2 119.8(7) . . ?
O1 N4 Co1 120.1(6) . . ?
O2 N4 Co1 120.0(6) . . ?
O3 N5 O3 120.7(7) . 7_565 ?
O3 N5 O4 119.6(4) . . ?
O3 N5 O4 119.6(4) 7_565 . ?

loop_
_geom_bond_atom_site_label_1
_geom_bond_atom_site_label_2
_geom_bond_distance
_geom_bond_site_symmetry_2
_geom_bond_publ_flag
Co1 N4 1.934(7) . ?
Co1 N3 1.958(5) . ?
Co1 N3 1.958(5) 7_565 ?
Co1 N2 1.969(5) 7_565 ?
Co1 N2 1.969(4) . ?
Co1 N1 1.991(7) . ?
N1 H1A 0.8900 . ?
N1 H1B 0.8900 . ?
N1 H1C 0.8900 . ?
N1 H1A 0.89(4) 7_565 ?
N1 H1B 0.89(18) 7_565 ?
N1 H1C 0.89(14) 7_565 ?
N2 H2A 0.8900 . ?
N2 H2B 0.8900 . ?
N2 H2C 0.8900 . ?
N3 H3A 0.8900 . ?
N3 H3B 0.8900 . ?
N3 H3C 0.8900 . ?
N4 O1 1.211(9) . ?
N4 O2 1.225(9) . ?
N5 O3 1.237(6) . ?
N5 O3 1.237(6) 7_565 ?
N5 O4 1.240(10) . ?

loop_
_geom_hbond_atom_site_label_D
_geom_hbond_atom_site_label_H
_geom_hbond_atom_site_label_A
_geom_hbond_distance_DH
_geom_hbond_distance_HA
_geom_hbond_distance_DA
_geom_hbond_angle_DHA
_geom_hbond_site_symmetry_A
_geom_hbond_publ_flag
N1 H1B O3 0.89 2.71 3.374(8) 132.6 4_456 yes
N1 H1C O3 0.89 2.18 3.015(6) 155.3 2_554 yes
N1 H1B O3 0.89 2.26 3.015(6) 142.5 8_665 yes
N1 H1C O3 0.89 2.84 3.374(8) 119.9 6_557 yes
N1 H1A Br1 0.89 2.62 3.473(7) 161.6 . yes
N2 H2A Br1 0.89 2.89 3.442(5) 122.0 2 yes
N2 H2A O4 0.89 2.55 3.325(8) 145.4 2_554 yes
N2 H2C O1 0.89 2.93 3.371(6) 112.7 2_554 yes
N2 H2C Br1 0.89 2.60 3.445(5) 159.2 . yes
N2 H2B O3 0.89 2.44 3.222(7) 146.6 . yes
N3 H3C Br1 0.89 2.77 3.526(5) 144.0 2 yes
N3 H3B Br1 0.89 2.79 3.596(5) 151.1 4_456 yes
N3 H3C O4 0.89 2.45 3.007(7) 121.3 2_554 yes
N3 H3A O3 0.89 2.22 3.095(7) 166.0 6_557 yes
N3 H3C O2 0.89 2.87 3.186(6) 102.8 3_547 yes

_cod_database_fobs_code 2312481
